data_8104749
loop_
_publ_author_name
'Li, Huixing'
'Han, Xinlong'
'Cao, Bin'

_publ_section_title
;
 Crystal structure of
 4-(2,2-difluoroethyl)-2,4,6-trimethylisoquinoline-1,3(2H,4H)-dione,
 C14H15F2NO2
;
_journal_issue 3
_journal_name_full 'Zeitschrift f\"ur Kristallographie - New Crystal Structures'
_journal_page_first 499
_journal_page_last 501
_journal_paper_doi 10.1515/ncrs-2020-0635
_journal_volume 236
_journal_year 2021
_chemical_formula_moiety 'C14 H15 F2 N O2'
_chemical_formula_sum 'C14 H15 F2 N O2'
_chemical_formula_weight 267.27
_space_group_crystal_system monoclinic
_space_group_IT_number 14
_space_group_name_Hall '-P 2ybc'
_space_group_name_H-M_alt 'P 1 21/c 1'
_atom_sites_solution_hydrogens geom
_atom_sites_solution_primary dual
_cell_angle_alpha 90
_cell_angle_beta 114.979(11)
_cell_angle_gamma 90
_cell_formula_units_Z 4
_cell_length_a 11.5474(10)
_cell_length_b 11.0737(7)
_cell_length_c 11.4311(10)
_cell_measurement_reflns_used 1402
_cell_measurement_temperature 293(2)
_cell_measurement_theta_max 25.49
_cell_measurement_theta_min 3.25
_cell_volume 1325.0(2)
_computing_cell_refinement 'APEX2-2008 [1]'
_computing_data_collection 'APEX2-2008 [1]'
_computing_data_reduction 'SAINT- 2008 [1]'
_computing_molecular_graphics 'Olex2 (Dolomanov et al., 2009) [2]'
_computing_publication_material 'Olex2 (Dolomanov et al., 2009) [2]'
_computing_structure_refinement 'SHELXL-2018/3 [3]'
_diffrn_ambient_temperature 293(2)
_diffrn_measured_fraction_theta_full 0.992
_diffrn_measured_fraction_theta_max 0.857
_diffrn_measurement_device_type 'multiwire proportional'
_diffrn_measurement_method 'phi and omega scans'
_diffrn_radiation_type MoK\a
_diffrn_radiation_wavelength 0.71073
_diffrn_reflns_av_R_equivalents 0.0357
_diffrn_reflns_av_unetI/netI 0.0379
_diffrn_reflns_Laue_measured_fraction_full 0.992
_diffrn_reflns_Laue_measured_fraction_max 0.857
_diffrn_reflns_limit_h_max 14
_diffrn_reflns_limit_h_min -15
_diffrn_reflns_limit_k_max 13
_diffrn_reflns_limit_k_min -14
_diffrn_reflns_limit_l_max 14
_diffrn_reflns_limit_l_min -13
_diffrn_reflns_number 7513
_diffrn_reflns_point_group_measured_fraction_full 0.992
_diffrn_reflns_point_group_measured_fraction_max 0.857
_diffrn_reflns_theta_full 25.242
_diffrn_reflns_theta_max 27.801
_diffrn_reflns_theta_min 3.576
_diffrn_source 'fine-focus sealed tube'
_diffrn_standards_decay_% 0
_diffrn_standards_interval_count 0
_diffrn_standards_interval_time 0
_diffrn_standards_number 0
_exptl_absorpt_coefficient_mu 0.108
_exptl_absorpt_correction_T_max 0.981
_exptl_absorpt_correction_T_min 0.976
_exptl_absorpt_correction_type multi-scan
_exptl_absorpt_process_details 'SADABS; Bruker, 2008 [1]'
_exptl_crystal_colour colourless
_exptl_crystal_colour_primary colourless
_exptl_crystal_density_diffrn 1.340
_exptl_crystal_density_method 'not measured'
_exptl_crystal_description block
_exptl_crystal_F_000 560
_exptl_crystal_size_max 0.23
_exptl_crystal_size_mid 0.2
_exptl_crystal_size_min 0.18
_refine_diff_density_max 0.336
_refine_diff_density_min -0.266
_refine_diff_density_rms 0.044
_refine_ls_extinction_coef .
_refine_ls_extinction_method none
_refine_ls_goodness_of_fit_ref 1.084
_refine_ls_hydrogen_treatment constr
_refine_ls_matrix_type full
_refine_ls_number_parameters 274
_refine_ls_number_reflns 2688
_refine_ls_number_restraints 228
_refine_ls_restrained_S_all 1.066
_refine_ls_R_factor_all 0.0990
_refine_ls_R_factor_gt 0.0738
_refine_ls_shift/su_max 0.002
_refine_ls_shift/su_mean 0.000
_refine_ls_structure_factor_coef Fsqd
_refine_ls_weighting_details 'w=1/[\s^2^(Fo^2^)+(0.0753P)^2^+0.9106P] where P=(Fo^2^+2Fc^2^)/3'
_refine_ls_weighting_scheme calc
_refine_ls_wR_factor_gt 0.1862
_refine_ls_wR_factor_ref 0.2034
_reflns_Friedel_coverage 0.000
_reflns_Friedel_fraction_full .
_reflns_Friedel_fraction_max .
_reflns_number_gt 1886
_reflns_number_total 2688
_reflns_threshold_expression 'I > 2\s(I)'
_cod_data_source_file suppl_j_ncrs-2020-0635_suppl.cif
_cod_data_source_block 1
_cod_database_code 8104749
_shelx_space_group_comment
;
The symmetry employed for this shelxl refinement is uniquely defined
by the following loop, which should always be used as a source of
symmetry information in preference to the above space-group names.
They are only intended as comments.
;
_shelx_estimated_absorpt_t_max 0.981
_shelx_estimated_absorpt_t_min 0.976
_olex2_refinement_description
;
1. Fixed Uiso
 At 1.2 times of:
  All C(H) groups, All C(H,H) groups
 At 1.5 times of:
  All C(H,H,H) groups
2. Rigid body (RIGU) restrains
 C4A, C5A, C6A, C1A, C12A, O1A, C10A, C13A, C9A, F1A, F2A, C11A
 with sigma for 1-2 distances of 0.001 and sigma for 1-3 distances of 0.002
 C12, C1, C5, N1, O1, C4, C6, C2, C14, C3, C10, C13, O2, C7, C9, F1, F2, C8, C11
 with sigma for 1-2 distances of 0.001 and sigma for 1-3 distances of 0.002
3. Others
 Sof(H8B)=Sof(C1A)=Sof(C5A)=Sof(O1A)=Sof(C6A)=Sof(H6AA)=Sof(H6AB)=Sof(H6AC)=
 Sof(C12A)=Sof(H12C)=Sof(H12D)=Sof(C9A)=Sof(C10A)=Sof(H10A)=Sof(C4A)=Sof(C13A)=
 Sof(H13A)=Sof(F1A)=Sof(F2A)=Sof(C11A)=Sof(H11D)=Sof(H11E)=Sof(H11F)=1-FVAR(1)
 Sof(C1)=Sof(H8A)=Sof(C9)=Sof(C10)=Sof(H10)=Sof(C4)=Sof(C5)=Sof(C6)=Sof(H6A)=
 Sof(H6B)=Sof(H6C)=Sof(C11)=Sof(H11A)=Sof(H11B)=Sof(H11C)=Sof(C12)=Sof(H12A)=
 Sof(H12B)=Sof(C13)=Sof(H13)=Sof(F1)=Sof(F2)=Sof(O1)=FVAR(1)
4.a Ternary CH refined with riding coordinates:
 C13(H13), C13A(H13A)
4.b Secondary CH2 refined with riding coordinates:
 C12(H12A,H12B), C12A(H12C,H12D)
4.c Aromatic/amide H refined with riding coordinates:
 C7(H7), C8(H8A), C8(H8B), C10(H10), C10A(H10A)
4.d Fitted hexagon refined as free rotating group:
 C3(C7,C8,C9,C10,C4)
4.e Idealised Me refined as rotating group:
 C6(H6A,H6B,H6C), C11(H11A,H11B,H11C), C14(H14A,H14B,H14C), C6A(H6AA,H6AB,
 H6AC), C11A(H11D,H11E,H11F)
;

loop_
_space_group_symop_operation_xyz
'x, y, z'
'-x, y+1/2, -z+1/2'
'-x, -y, -z'
'x, -y-1/2, z-1/2'

loop_
_atom_site_label
_atom_site_type_symbol
_atom_site_fract_x
_atom_site_fract_y
_atom_site_fract_z
_atom_site_U_iso_or_equiv
_atom_site_adp_type
_atom_site_occupancy
_atom_site_site_symmetry_order
_atom_site_calc_flag
_atom_site_refinement_flags_posn
_atom_site_refinement_flags_adp
_atom_site_refinement_flags_occupancy
_atom_site_disorder_assembly
_atom_site_disorder_group
C1 C 0.3381(4) 0.2220(3) 0.6764(4) 0.0424(9) Uani 0.788(4) 1 d . U P A 1
C1A C 0.309(2) 0.2344(18) 0.7149(18) 0.063(4) Uani 0.212(4) 1 d . U P A 2
C2 C 0.1206(3) 0.2426(3) 0.5044(3) 0.0499(7) Uani 1 1 d . U . . .
C3 C 0.14746(19) 0.36866(16) 0.48370(19) 0.0438(6) Uani 1 1 d . U . . .
C4 C 0.26464(17) 0.4227(2) 0.5567(2) 0.0374(9) Uani 0.788(4) 1 d G U P A 1
C4A C 0.2437(19) 0.4292(19) 0.5913(18) 0.063(5) Uani 0.212(4) 1 d . U P A 2
C5 C 0.3726(3) 0.3513(3) 0.6581(3) 0.0370(7) Uani 0.788(4) 1 d . U P A 1
C5A C 0.3353(17) 0.3682(15) 0.7129(15) 0.061(3) Uani 0.212(4) 1 d . U P A 2
C6 C 0.4896(7) 0.3449(8) 0.6261(6) 0.0507(12) Uani 0.788(4) 1 d . U P A 1
H6A H 0.556342 0.299340 0.691633 0.076 Uiso 0.788(4) 1 calc GR . P A 1
H6B H 0.519585 0.425103 0.622734 0.076 Uiso 0.788(4) 1 calc GR . P A 1
H6C H 0.465712 0.306211 0.543993 0.076 Uiso 0.788(4) 1 calc GR . P A 1
C6A C 0.329(3) 0.456(3) 0.823(4) 0.069(7) Uani 0.212(4) 1 d . U P A 2
H6AA H 0.251067 0.501618 0.788107 0.104 Uiso 0.212(4) 1 calc GR . P A 2
H6AB H 0.400531 0.510650 0.852032 0.104 Uiso 0.212(4) 1 calc GR . P A 2
H6AC H 0.332302 0.408580 0.894532 0.104 Uiso 0.212(4) 1 calc GR . P A 2
C7 C 0.05091(15) 0.43441(18) 0.38855(18) 0.0563(7) Uani 1 1 d G U . A .
H7 H -0.027483 0.398238 0.339692 0.068 Uiso 1 1 calc R . . . .
C8 C 0.0715(2) 0.55423(18) 0.3664(2) 0.0588(8) Uani 1 1 d G U . A .
H8A H 0.006941 0.598223 0.302756 0.071 Uiso 0.788(4) 1 calc R . P A 1
H8B H 0.019846 0.589992 0.287992 0.071 Uiso 0.212(4) 1 calc R . P A 2
C9 C 0.1887(3) 0.60829(18) 0.4394(3) 0.0490(15) Uani 0.788(4) 1 d G U P A 1
C9A C 0.1726(18) 0.6245(17) 0.464(2) 0.048(4) Uani 0.212(4) 1 d . U P A 2
C10 C 0.2853(2) 0.5425(2) 0.5346(3) 0.0471(11) Uani 0.788(4) 1 d G U P A 1
H10 H 0.363663 0.578714 0.583448 0.056 Uiso 0.788(4) 1 calc R . P A 1
C10A C 0.2533(17) 0.5515(18) 0.564(2) 0.063(5) Uani 0.212(4) 1 d . U P A 2
H10A H 0.325853 0.590211 0.623566 0.075 Uiso 0.212(4) 1 calc R . P A 2
C11 C 0.2099(8) 0.7392(6) 0.4190(10) 0.075(2) Uani 0.788(4) 1 d . U P A 1
H11A H 0.203857 0.750053 0.333255 0.113 Uiso 0.788(4) 1 calc GR . P A 1
H11B H 0.293119 0.763442 0.480688 0.113 Uiso 0.788(4) 1 calc GR . P A 1
H11C H 0.146102 0.787517 0.429835 0.113 Uiso 0.788(4) 1 calc GR . P A 1
C11A C 0.183(4) 0.760(3) 0.440(5) 0.090(10) Uani 0.212(4) 1 d . U P A 2
H11D H 0.259637 0.774047 0.428523 0.136 Uiso 0.212(4) 1 calc GR . P A 2
H11E H 0.185264 0.805206 0.511943 0.136 Uiso 0.212(4) 1 calc GR . P A 2
H11F H 0.110237 0.783817 0.363068 0.136 Uiso 0.212(4) 1 calc GR . P A 2
C12 C 0.4183(3) 0.4144(3) 0.7916(3) 0.0417(8) Uani 0.788(4) 1 d . U P A 1
H12A H 0.482532 0.364469 0.856423 0.050 Uiso 0.788(4) 1 calc R . P A 1
H12B H 0.457919 0.490891 0.788453 0.050 Uiso 0.788(4) 1 calc R . P A 1
C12A C 0.4682(18) 0.3829(15) 0.7371(19) 0.074(4) Uani 0.212(4) 1 d . U P A 2
H12C H 0.521538 0.332796 0.809461 0.088 Uiso 0.212(4) 1 calc R . P A 2
H12D H 0.493714 0.466403 0.758745 0.088 Uiso 0.212(4) 1 calc R . P A 2
C13 C 0.3088(9) 0.4373(9) 0.8314(9) 0.0568(12) Uani 0.788(4) 1 d . U P A 1
H13 H 0.247933 0.493367 0.769502 0.068 Uiso 0.788(4) 1 calc R . P A 1
C13A C 0.488(5) 0.342(5) 0.603(5) 0.107(6) Uani 0.212(4) 1 d . U P A 2
H13A H 0.438219 0.383208 0.520989 0.129 Uiso 0.212(4) 1 calc R . P A 2
C14 C 0.1886(4) 0.0518(3) 0.6244(4) 0.0773(11) Uani 1 1 d . U . . .
H14A H 0.239775 -0.001354 0.599200 0.116 Uiso 1 1 calc GR . . . .
H14B H 0.099829 0.034741 0.573610 0.116 Uiso 1 1 calc GR . . . .
H14C H 0.208731 0.039699 0.714090 0.116 Uiso 1 1 calc GR . . . .
F1 F 0.2497(3) 0.3426(3) 0.8359(3) 0.0807(9) Uani 0.788(4) 1 d . U P A 1
F1A F 0.6286(14) 0.3575(16) 0.6669(19) 0.155(7) Uani 0.212(4) 1 d . U P A 2
F2 F 0.3601(3) 0.4912(3) 0.9509(3) 0.0985(11) Uani 0.788(4) 1 d . U P A 1
F2A F 0.4822(15) 0.2247(13) 0.6108(16) 0.126(5) Uani 0.212(4) 1 d . U P A 2
N1 N 0.2156(2) 0.1779(2) 0.6035(2) 0.0538(6) Uani 1 1 d . U . . .
O1 O 0.4173(4) 0.1580(4) 0.7576(4) 0.0680(11) Uani 0.788(4) 1 d . U P A 1
O1A O 0.379(2) 0.1726(18) 0.8021(18) 0.112(8) Uani 0.212(4) 1 d . U P A 2
O2 O 0.0203(2) 0.1934(2) 0.4379(2) 0.0784(8) Uani 1 1 d . U . . .

loop_
_atom_site_aniso_label
_atom_site_aniso_U_11
_atom_site_aniso_U_22
_atom_site_aniso_U_33
_atom_site_aniso_U_23
_atom_site_aniso_U_13
_atom_site_aniso_U_12
C1 0.0463(16) 0.0382(15) 0.044(2) -0.0036(14) 0.0208(14) 0.0030(12)
C2 0.0475(13) 0.0531(14) 0.0475(14) -0.0106(11) 0.0186(11) -0.0109(10)
C3 0.0387(12) 0.0515(13) 0.0387(13) -0.0058(10) 0.0139(10) -0.0034(10)
C7 0.0432(15) 0.0731(16) 0.0424(15) -0.0016(13) 0.0082(12) 0.0025(12)
C8 0.0515(15) 0.0736(17) 0.0458(16) 0.0110(14) 0.0152(13) 0.0135(13)
C9 0.052(2) 0.052(2) 0.048(2) 0.0066(18) 0.0270(17) 0.0126(15)
C10 0.039(2) 0.0459(17) 0.053(2) 0.0040(15) 0.0165(17) -0.0035(15)
C4 0.0358(15) 0.0422(15) 0.0314(18) -0.0008(14) 0.0114(13) -0.0005(11)
C5 0.0312(15) 0.0401(14) 0.0361(15) -0.0039(12) 0.0108(13) 0.0007(12)
C6 0.041(2) 0.060(3) 0.055(3) -0.003(2) 0.025(2) 0.0041(18)
C11 0.070(4) 0.056(3) 0.100(5) 0.023(3) 0.037(4) 0.016(3)
C12 0.0389(18) 0.0436(17) 0.0354(15) -0.0026(13) 0.0087(14) -0.0013(14)
C13 0.061(3) 0.075(3) 0.040(2) -0.003(2) 0.027(2) 0.003(2)
C14 0.092(3) 0.0495(16) 0.094(3) 0.0027(17) 0.043(2) -0.0151(16)
F1 0.0854(18) 0.0963(19) 0.0817(18) -0.0117(15) 0.0560(16) -0.0180(14)
F2 0.111(2) 0.122(2) 0.0623(15) -0.0366(15) 0.0372(16) -0.0069(18)
N1 0.0586(13) 0.0437(12) 0.0548(14) -0.0049(10) 0.0199(11) -0.0108(10)
O1 0.0657(19) 0.0454(17) 0.076(3) 0.0086(18) 0.0133(17) 0.0116(14)
O2 0.0619(14) 0.0746(15) 0.0777(16) -0.0106(12) 0.0090(12) -0.0266(11)
C1A 0.080(11) 0.060(5) 0.042(8) 0.000(5) 0.020(7) 0.005(6)
C5A 0.075(6) 0.061(5) 0.038(6) -0.004(4) 0.014(6) 0.002(5)
O1A 0.139(17) 0.061(8) 0.074(10) 0.010(8) -0.016(9) -0.003(9)
C6A 0.067(13) 0.082(13) 0.057(9) -0.032(11) 0.025(9) -0.032(9)
C12A 0.077(7) 0.055(8) 0.084(9) -0.005(7) 0.029(7) 0.010(6)
C9A 0.051(7) 0.056(7) 0.058(8) 0.001(5) 0.044(6) 0.019(6)
C10A 0.040(7) 0.065(7) 0.078(10) 0.012(6) 0.021(7) -0.001(6)
C4A 0.070(8) 0.066(7) 0.047(6) 0.008(5) 0.018(7) -0.003(6)
C13A 0.104(8) 0.114(10) 0.121(12) -0.037(10) 0.065(9) -0.009(9)
F1A 0.102(8) 0.183(14) 0.201(15) -0.090(12) 0.083(9) -0.013(8)
F2A 0.149(11) 0.112(9) 0.138(11) -0.048(8) 0.081(10) -0.012(8)
C11A 0.096(19) 0.061(7) 0.15(3) 0.025(9) 0.092(18) 0.027(8)

loop_
_atom_type_symbol
_atom_type_description
_atom_type_scat_dispersion_real
_atom_type_scat_dispersion_imag
_atom_type_scat_source
C C 0.0033 0.0016 'International Tables Vol C Tables 4.2.6.8 and 6.1.1.4'
H H 0.0000 0.0000 'International Tables Vol C Tables 4.2.6.8 and 6.1.1.4'
F F 0.0171 0.0103 'International Tables Vol C Tables 4.2.6.8 and 6.1.1.4'
N N 0.0061 0.0033 'International Tables Vol C Tables 4.2.6.8 and 6.1.1.4'
O O 0.0106 0.0060 'International Tables Vol C Tables 4.2.6.8 and 6.1.1.4'

loop_
_geom_angle_atom_site_label_1
_geom_angle_atom_site_label_2
_geom_angle_atom_site_label_3
_geom_angle
_geom_angle_site_symmetry_1
_geom_angle_site_symmetry_3
N1 C1 C5 120.4(3) . .
O1 C1 C5 119.7(4) . .
O1 C1 N1 119.9(4) . .
N1 C2 C3 118.1(2) . .
O2 C2 C3 122.4(3) . .
O2 C2 N1 119.6(3) . .
C7 C3 C2 117.98(17) . .
C7 C3 C4 120.0 . .
C7 C3 C4A 120.2(9) . .
C4 C3 C2 122.02(17) . .
C4A C3 C2 116.5(8) . .
C3 C7 H7 120.0 . .
C8 C7 C3 120.0 . .
C8 C7 H7 120.0 . .
C7 C8 H8A 120.0 . .
C7 C8 H8B 119.5 . .
C7 C8 C9 120.0 . .
C7 C8 C9A 121.0(8) . .
C9 C8 H8A 120.0 . .
C9A C8 H8B 119.5 . .
C8 C9 C10 120.0 . .
C8 C9 C11 120.2(4) . .
C10 C9 C11 119.8(4) . .
C9 C10 H10 120.0 . .
C9 C10 C4 120.0 . .
C4 C10 H10 120.0 . .
C3 C4 C5 120.77(19) . .
C10 C4 C3 120.0 . .
C10 C4 C5 119.20(19) . .
C1 C5 C6 107.2(4) . .
C1 C5 C12 106.8(3) . .
C4 C5 C1 114.6(3) . .
C4 C5 C6 111.2(4) . .
C4 C5 C12 110.1(3) . .
C6 C5 C12 106.6(4) . .
C5 C6 H6A 109.5 . .
C5 C6 H6B 109.5 . .
C5 C6 H6C 109.5 . .
H6A C6 H6B 109.5 . .
H6A C6 H6C 109.5 . .
H6B C6 H6C 109.5 . .
C9 C11 H11A 109.5 . .
C9 C11 H11B 109.5 . .
C9 C11 H11C 109.5 . .
H11A C11 H11B 109.5 . .
H11A C11 H11C 109.5 . .
H11B C11 H11C 109.5 . .
C5 C12 H12A 109.1 . .
C5 C12 H12B 109.1 . .
H12A C12 H12B 107.8 . .
C13 C12 C5 112.6(4) . .
C13 C12 H12A 109.1 . .
C13 C12 H12B 109.1 . .
C12 C13 H13 108.6 . .
F1 C13 C12 113.7(7) . .
F1 C13 H13 108.6 . .
F1 C13 F2 109.5(6) . .
F2 C13 C12 107.6(6) . .
F2 C13 H13 108.6 . .
H14A C14 H14B 109.5 . .
H14A C14 H14C 109.5 . .
H14B C14 H14C 109.5 . .
N1 C14 H14A 109.5 . .
N1 C14 H14B 109.5 . .
N1 C14 H14C 109.5 . .
C1 N1 C2 123.9(3) . .
C1 N1 C14 117.8(3) . .
C2 N1 C14 118.1(3) . .
C2 N1 C1A 122.8(9) . .
C1A N1 C14 113.9(8) . .
N1 C1A C5A 119.8(14) . .
O1A C1A N1 119.1(19) . .
O1A C1A C5A 120.2(19) . .
C1A C5A C6A 120.2(18) . .
C12A C5A C1A 107.9(15) . .
C12A C5A C6A 100.0(17) . .
C12A C5A C4A 113.7(16) . .
C4A C5A C1A 112.7(15) . .
C4A C5A C6A 102(2) . .
C5A C6A H6AA 109.5 . .
C5A C6A H6AB 109.5 . .
C5A C6A H6AC 109.5 . .
H6AA C6A H6AB 109.5 . .
H6AA C6A H6AC 109.5 . .
H6AB C6A H6AC 109.5 . .
C5A C12A H12C 109.8 . .
C5A C12A H12D 109.8 . .
C5A C12A C13A 109(2) . .
H12C C12A H12D 108.2 . .
C13A C12A H12C 109.8 . .
C13A C12A H12D 109.8 . .
C8 C9A C11A 119(2) . .
C10A C9A C8 111.3(15) . .
C10A C9A C11A 130(3) . .
C9A C10A H10A 114.6 . .
C9A C10A C4A 130.8(18) . .
C4A C10A H10A 114.6 . .
C3 C4A C5A 124.9(16) . .
C10A C4A C3 111.6(15) . .
C10A C4A C5A 123.0(17) . .
C12A C13A H13A 119.7 . .
F1A C13A C12A 94(3) . .
F1A C13A H13A 119.7 . .
F2A C13A C12A 100(3) . .
F2A C13A H13A 119.7 . .
F2A C13A F1A 99(4) . .
C9A C11A H11D 109.5 . .
C9A C11A H11E 109.5 . .
C9A C11A H11F 109.5 . .
H11D C11A H11E 109.5 . .
H11D C11A H11F 109.5 . .
H11E C11A H11F 109.5 . .

loop_
_geom_bond_atom_site_label_1
_geom_bond_atom_site_label_2
_geom_bond_distance
_geom_bond_site_symmetry_2
C1 C5 1.525(5) .
C1 N1 1.392(5) .
C1 O1 1.218(5) .
C2 C3 1.471(3) .
C2 N1 1.396(4) .
C2 O2 1.213(3) .
C3 C7 1.3900 .
C3 C4 1.3900 .
C3 C4A 1.43(2) .
C7 H7 0.9300 .
C7 C8 1.3900 .
C8 H8A 0.9300 .
C8 H8B 0.9300 .
C8 C9 1.3900 .
C8 C9A 1.45(2) .
C9 C10 1.3900 .
C9 C11 1.504(6) .
C10 H10 0.9300 .
C10 C4 1.3900 .
C4 C5 1.518(4) .
C5 C6 1.543(7) .
C5 C12 1.554(5) .
C6 H6A 0.9600 .
C6 H6B 0.9600 .
C6 H6C 0.9600 .
C11 H11A 0.9600 .
C11 H11B 0.9600 .
C11 H11C 0.9600 .
C12 H12A 0.9700 .
C12 H12B 0.9700 .
C12 C13 1.536(8) .
C13 H13 0.9800 .
C13 F1 1.264(10) .
C13 F2 1.374(10) .
C14 H14A 0.9600 .
C14 H14B 0.9600 .
C14 H14C 0.9600 .
C14 N1 1.472(4) .
N1 C1A 1.42(2) .
C1A C5A 1.51(2) .
C1A O1A 1.20(2) .
C5A C6A 1.62(4) .
C5A C12A 1.45(3) .
C5A C4A 1.50(2) .
C6A H6AA 0.9600 .
C6A H6AB 0.9600 .
C6A H6AC 0.9600 .
C12A H12C 0.9700 .
C12A H12D 0.9700 .
C12A C13A 1.70(5) .
C9A C10A 1.39(2) .
C9A C11A 1.54(3) .
C10A H10A 0.9300 .
C10A C4A 1.40(2) .
C13A H13A 0.9800 .
C13A F1A 1.48(6) .
C13A F2A 1.31(6) .
C11A H11D 0.9600 .
C11A H11E 0.9600 .
C11A H11F 0.9600 .

loop_
_geom_torsion_atom_site_label_1
_geom_torsion_atom_site_label_2
_geom_torsion_atom_site_label_3
_geom_torsion_atom_site_label_4
_geom_torsion
_geom_torsion_site_symmetry_1
_geom_torsion_site_symmetry_2
_geom_torsion_site_symmetry_3
_geom_torsion_site_symmetry_4
C1 C5 C12 C13 -70.7(5) . . . .
C2 C3 C7 C8 179.3(2) . . . .
C2 C3 C4 C10 -179.3(2) . . . .
C2 C3 C4 C5 2.6(3) . . . .
C2 C3 C4A C5A 13(2) . . . .
C2 C3 C4A C10A -174.7(12) . . . .
C2 N1 C1A C5A -19(2) . . . .
C2 N1 C1A O1A 172.2(17) . . . .
C3 C2 N1 C1 -5.8(4) . . . .
C3 C2 N1 C14 179.9(3) . . . .
C3 C2 N1 C1A 27.2(11) . . . .
C3 C7 C8 C9 0.0 . . . .
C3 C7 C8 C9A -20.2(10) . . . .
C3 C4 C5 C1 -3.4(4) . . . .
C3 C4 C5 C6 118.3(4) . . . .
C3 C4 C5 C12 -123.8(3) . . . .
C7 C3 C4 C10 0.0 . . . .
C7 C3 C4 C5 -178.1(3) . . . .
C7 C3 C4A C5A 166.3(14) . . . .
C7 C3 C4A C10A -20.9(19) . . . .
C7 C8 C9 C10 0.0 . . . .
C7 C8 C9 C11 -177.9(5) . . . .
C7 C8 C9A C10A 10.5(19) . . . .
C7 C8 C9A C11A -174.2(14) . . . .
C8 C9 C10 C4 0.0 . . . .
C8 C9A C10A C4A -8(3) . . . .
C9 C10 C4 C3 0.0 . . . .
C9 C10 C4 C5 178.1(2) . . . .
C10 C4 C5 C1 178.5(2) . . . .
C10 C4 C5 C6 -59.7(4) . . . .
C10 C4 C5 C12 58.2(3) . . . .
C4 C3 C7 C8 0.0 . . . .
C4 C5 C12 C13 54.3(5) . . . .
C5 C1 N1 C2 4.9(5) . . . .
C5 C1 N1 C14 179.2(3) . . . .
C5 C12 C13 F1 57.6(8) . . . .
C5 C12 C13 F2 179.0(5) . . . .
C6 C5 C12 C13 175.0(6) . . . .
C11 C9 C10 C4 177.9(4) . . . .
C14 N1 C1A C5A -172.5(13) . . . .
C14 N1 C1A O1A 18(2) . . . .
N1 C1 C5 C4 -0.2(5) . . . .
N1 C1 C5 C6 -124.1(4) . . . .
N1 C1 C5 C12 122.0(4) . . . .
N1 C2 C3 C7 -177.4(2) . . . .
N1 C2 C3 C4 1.9(3) . . . .
N1 C2 C3 C4A -23.1(10) . . . .
N1 C1A C5A C6A 126(2) . . . .
N1 C1A C5A C12A -119.9(18) . . . .
N1 C1A C5A C4A 6(2) . . . .
O1 C1 C5 C4 -178.4(4) . . . .
O1 C1 C5 C6 57.7(5) . . . .
O1 C1 C5 C12 -56.2(5) . . . .
O1 C1 N1 C2 -176.9(3) . . . .
O1 C1 N1 C14 -2.6(5) . . . .
O2 C2 C3 C7 3.5(4) . . . .
O2 C2 C3 C4 -177.1(3) . . . .
O2 C2 C3 C4A 157.9(10) . . . .
O2 C2 N1 C1 173.3(3) . . . .
O2 C2 N1 C14 -1.1(4) . . . .
O2 C2 N1 C1A -153.8(10) . . . .
C1A C5A C12A C13A 74(3) . . . .
C1A C5A C4A C3 -4(3) . . . .
C1A C5A C4A C10A -176.3(18) . . . .
C5A C12A C13A F1A -175(2) . . . .
C5A C12A C13A F2A -75(4) . . . .
O1A C1A C5A C6A -65(3) . . . .
O1A C1A C5A C12A 49(3) . . . .
O1A C1A C5A C4A 175(2) . . . .
C6A C5A C12A C13A -159(3) . . . .
C6A C5A C4A C3 -134.5(19) . . . .
C6A C5A C4A C10A 54(2) . . . .
C12A C5A C4A C3 118.9(19) . . . .
C12A C5A C4A C10A -53(3) . . . .
C9A C10A C4A C3 13(3) . . . .
C9A C10A C4A C5A -174(2) . . . .
C4A C3 C7 C8 26.0(10) . . . .
C4A C5A C12A C13A -52(3) . . . .
C11A C9A C10A C4A 177(2) . . . .
